data_4070044
loop_
_publ_author_name
'Falgner, Steffen'
'Burschka, Christian'
'Wagner, Stephan'
'B\"ohm, Andreas'
'Daiss, J\"urgen O.'
'Tacke, Reinhold'

_publ_section_title
;
 Asymmetric Synthesis of the Nonproteinogenic Silicon-Containing \a-Amino
 Acids (R)- and (S)-\a-[(Trimethylsilyl)methyl]alanine
;
_journal_issue 20
_journal_name_full Organometallics
_journal_page_first 6059
_journal_page_last 6066
_journal_paper_doi 10.1021/om900583d
_journal_volume 28
_journal_year 2009
_chemical_formula_moiety 'C8 H16 O4 Si'
_chemical_formula_sum 'C8 H16 O4 Si'
_chemical_formula_weight 204.30
_chemical_name_systematic ?
_space_group_IT_number 14
_symmetry_cell_setting monoclinic
_symmetry_space_group_name_Hall '-P 2yn'
_symmetry_space_group_name_H-M 'P 1 21/n 1'
_atom_sites_solution_hydrogens geom
_atom_sites_solution_primary direct
_atom_sites_solution_secondary difmap
_audit_creation_method SHELXL-97
_cell_angle_alpha 90.00
_cell_angle_beta 102.97(3)
_cell_angle_gamma 90.00
_cell_formula_units_Z 4
_cell_length_a 8.9237(18)
_cell_length_b 11.946(2)
_cell_length_c 10.979(2)
_cell_measurement_reflns_used 1561
_cell_measurement_temperature 193(2)
_cell_volume 1140.5(4)
_computing_cell_refinement Stoe-IPDS
_computing_data_collection Stoe-IPDS
_computing_data_reduction Stoe-IPDS
_computing_molecular_graphics Ortep_Povray
_computing_publication_material Bruker-SHELXTL
_computing_structure_refinement 'SHELXL-97 (Sheldrick, 1997)'
_computing_structure_solution 'SHELXS-97 (Sheldrick, 1990)'
_diffrn_ambient_temperature 193(2)
_diffrn_measured_fraction_theta_full 0.990
_diffrn_measured_fraction_theta_max 0.990
_diffrn_measurement_device_type Stoe_image_plate
_diffrn_measurement_method omega_scan
_diffrn_radiation_monochromator graphite
_diffrn_radiation_source 'fine-focus sealed tube'
_diffrn_radiation_type MoK\a
_diffrn_radiation_wavelength 0.71073
_diffrn_reflns_av_R_equivalents 0.0489
_diffrn_reflns_av_sigmaI/netI 0.0288
_diffrn_reflns_limit_h_max 11
_diffrn_reflns_limit_h_min -11
_diffrn_reflns_limit_k_max 15
_diffrn_reflns_limit_k_min -15
_diffrn_reflns_limit_l_max 14
_diffrn_reflns_limit_l_min -14
_diffrn_reflns_number 12897
_diffrn_reflns_theta_full 28.02
_diffrn_reflns_theta_max 28.02
_diffrn_reflns_theta_min 2.56
_exptl_absorpt_coefficient_mu 0.190
_exptl_absorpt_correction_type none
_exptl_crystal_colour colorless
_exptl_crystal_density_diffrn 1.190
_exptl_crystal_density_method 'not measured'
_exptl_crystal_description block
_exptl_crystal_F_000 440
_exptl_crystal_size_max .5
_exptl_crystal_size_mid .4
_exptl_crystal_size_min .3
_refine_diff_density_max 0.418
_refine_diff_density_min -0.288
_refine_diff_density_rms 0.046
_refine_ls_extinction_method none
_refine_ls_goodness_of_fit_ref 1.032
_refine_ls_hydrogen_treatment mixed
_refine_ls_matrix_type full
_refine_ls_number_parameters 128
_refine_ls_number_reflns 2736
_refine_ls_number_restraints 0
_refine_ls_restrained_S_all 1.032
_refine_ls_R_factor_all 0.0478
_refine_ls_R_factor_gt 0.0361
_refine_ls_shift/su_max 0.000
_refine_ls_shift/su_mean 0.000
_refine_ls_structure_factor_coef Fsqd
_refine_ls_weighting_details 'calc w=1/[\s^2^(Fo^2^)+(0.0655P)^2^+0.0402P] where P=(Fo^2^+2Fc^2^)/3'
_refine_ls_weighting_scheme calc
_refine_ls_wR_factor_gt 0.0939
_refine_ls_wR_factor_ref 0.0993
_reflns_number_gt 2207
_reflns_number_total 2736
_reflns_threshold_expression >2sigma(I)
_cod_data_source_file om900583d_si_002.cif
_cod_data_source_block fal03c
_cod_original_cell_volume 1140.6(4)
_cod_original_sg_symbol_H-M P21/n
_cod_database_code 4070044

loop_
_symmetry_equiv_pos_as_xyz
'x, y, z'
'-x+1/2, y+1/2, -z+1/2'
'-x, -y, -z'
'x-1/2, -y-1/2, z-1/2'

loop_
_atom_site_label
_atom_site_type_symbol
_atom_site_fract_x
_atom_site_fract_y
_atom_site_fract_z
_atom_site_U_iso_or_equiv
_atom_site_adp_type
_atom_site_occupancy
_atom_site_symmetry_multiplicity
_atom_site_calc_flag
_atom_site_refinement_flags
Si1 Si 1.02245(4) 0.59775(3) 0.25668(3) 0.03111(12) Uani 1 1 d .
O1 O 0.47580(11) 0.59929(9) 0.12029(9) 0.0390(3) Uani 1 1 d .
H1 H 0.432(3) 0.5689(17) 0.048(2) 0.059 Uiso 1 1 d .
O2 O 0.66783(10) 0.48689(8) 0.09845(8) 0.0331(2) Uani 1 1 d .
O4 O 0.56754(12) 0.61649(8) 0.45669(9) 0.0370(2) Uani 1 1 d .
O3 O 0.57571(12) 0.44837(8) 0.36863(9) 0.0352(2) Uani 1 1 d .
H2 H 0.541(3) 0.4288(16) 0.428(2) 0.053 Uiso 1 1 d .
C8 C 0.60450(13) 0.55659(10) 0.37917(10) 0.0243(2) Uani 1 1 d .
C5 C 0.69678(13) 0.59913(10) 0.28686(10) 0.0239(2) Uani 1 1 d .
C6 C 0.61383(13) 0.55540(10) 0.15796(10) 0.0249(2) Uani 1 1 d .
C4 C 0.85893(13) 0.54757(10) 0.32699(10) 0.0260(2) Uani 1 1 d .
H4A H 0.8480 0.4661 0.3111 0.031 Uiso 1 1 calc R
H4B H 0.8924 0.5572 0.4186 0.031 Uiso 1 1 calc R
C7 C 0.69818(17) 0.72780(11) 0.28830(13) 0.0335(3) Uani 1 1 d .
H7A H 0.7538 0.7554 0.2268 0.050 Uiso 1 1 calc R
H7B H 0.7494 0.7543 0.3717 0.050 Uiso 1 1 calc R
H7C H 0.5923 0.7558 0.2672 0.050 Uiso 1 1 calc R
C3 C 0.96450(18) 0.64044(14) 0.08878(13) 0.0430(3) Uani 1 1 d .
H3A H 1.0560 0.6624 0.0592 0.065 Uiso 1 1 calc R
H3B H 0.8932 0.7038 0.0804 0.065 Uiso 1 1 calc R
H3C H 0.9139 0.5774 0.0388 0.065 Uiso 1 1 calc R
C1 C 1.15542(18) 0.47531(17) 0.26951(17) 0.0529(4) Uani 1 1 d .
H1A H 1.1050 0.4149 0.2150 0.079 Uiso 1 1 calc R
H1B H 1.1816 0.4490 0.3562 0.079 Uiso 1 1 calc R
H1C H 1.2495 0.4979 0.2440 0.079 Uiso 1 1 calc R
C2 C 1.1210(2) 0.71674(18) 0.35336(19) 0.0650(5) Uani 1 1 d .
H2A H 1.2147 0.7365 0.3259 0.097 Uiso 1 1 calc R
H2B H 1.1478 0.6945 0.4415 0.097 Uiso 1 1 calc R
H2C H 1.0520 0.7816 0.3434 0.097 Uiso 1 1 calc R

loop_
_atom_site_aniso_label
_atom_site_aniso_U_11
_atom_site_aniso_U_22
_atom_site_aniso_U_33
_atom_site_aniso_U_23
_atom_site_aniso_U_13
_atom_site_aniso_U_12
Si1 0.02195(18) 0.0391(2) 0.03281(19) 0.00303(13) 0.00721(13) -0.00521(14)
O1 0.0277(5) 0.0523(6) 0.0339(5) -0.0099(4) 0.0003(4) 0.0141(4)
O2 0.0275(4) 0.0383(5) 0.0321(4) -0.0075(4) 0.0036(3) 0.0065(4)
O4 0.0481(6) 0.0300(5) 0.0404(5) -0.0053(4) 0.0255(4) -0.0036(4)
O3 0.0452(6) 0.0274(5) 0.0409(5) -0.0049(4) 0.0262(4) -0.0084(4)
C8 0.0215(5) 0.0260(6) 0.0257(5) -0.0006(4) 0.0060(4) 0.0002(4)
C5 0.0230(5) 0.0242(6) 0.0254(5) -0.0001(4) 0.0074(4) -0.0008(4)
C6 0.0227(5) 0.0262(6) 0.0264(5) 0.0033(4) 0.0069(4) 0.0010(4)
C4 0.0215(5) 0.0291(6) 0.0269(5) 0.0020(4) 0.0047(4) -0.0007(4)
C7 0.0376(7) 0.0242(6) 0.0413(6) 0.0008(5) 0.0141(5) -0.0019(5)
C3 0.0452(8) 0.0477(9) 0.0403(7) 0.0127(6) 0.0182(6) 0.0017(7)
C1 0.0303(7) 0.0740(12) 0.0575(9) 0.0188(8) 0.0164(6) 0.0155(8)
C2 0.0537(10) 0.0730(13) 0.0673(11) -0.0133(9) 0.0116(9) -0.0371(10)

loop_
_atom_type_symbol
_atom_type_description
_atom_type_scat_dispersion_real
_atom_type_scat_dispersion_imag
_atom_type_scat_source
C C 0.0033 0.0016 'International Tables Vol C Tables 4.2.6.8 and 6.1.1.4'
H H 0.0000 0.0000 'International Tables Vol C Tables 4.2.6.8 and 6.1.1.4'
O O 0.0106 0.0060 'International Tables Vol C Tables 4.2.6.8 and 6.1.1.4'
Si Si 0.0817 0.0704 'International Tables Vol C Tables 4.2.6.8 and 6.1.1.4'

loop_
_geom_angle_atom_site_label_1
_geom_angle_atom_site_label_2
_geom_angle_atom_site_label_3
_geom_angle
C1 Si1 C3 108.55(8)
C1 Si1 C2 110.01(10)
C3 Si1 C2 110.04(9)
C1 Si1 C4 104.82(7)
C3 Si1 C4 114.84(6)
C2 Si1 C4 108.42(7)
H1 O1 C6 108.3(14)
H2 O3 C8 108.3(14)
O4 C8 O3 124.19(11)
O4 C8 C5 122.73(11)
O3 C8 C5 113.02(10)
C8 C5 C6 106.15(9)
C8 C5 C7 109.26(10)
C6 C5 C7 110.55(10)
C8 C5 C4 106.74(9)
C6 C5 C4 110.79(10)
C7 C5 C4 113.03(10)
O2 C6 O1 123.80(11)
O2 C6 C5 123.99(10)
O1 C6 C5 112.20(10)
C5 C4 Si1 121.06(8)

loop_
_geom_bond_atom_site_label_1
_geom_bond_atom_site_label_2
_geom_bond_distance
Si1 C1 1.8687(18)
Si1 C3 1.8703(15)
Si1 C2 1.8712(18)
Si1 C4 1.8948(13)
O1 H1 0.88(2)
O1 C6 1.3170(15)
O2 C6 1.2126(15)
O4 C8 1.2129(15)
O3 H2 0.81(2)
O3 C8 1.3181(15)
C8 C5 1.5291(16)
C5 C6 1.5341(16)
C5 C7 1.5372(17)
C5 C4 1.5431(17)

loop_
_geom_torsion_atom_site_label_1
_geom_torsion_atom_site_label_2
_geom_torsion_atom_site_label_3
_geom_torsion_atom_site_label_4
_geom_torsion
H2 O3 C8 O4 -7.8(16)
H2 O3 C8 C5 169.5(16)
O4 C8 C5 C6 -132.60(12)
O3 C8 C5 C6 50.02(13)
O4 C8 C5 C7 -13.36(16)
O3 C8 C5 C7 169.26(11)
O4 C8 C5 C4 109.18(13)
O3 C8 C5 C4 -68.20(12)
H1 O1 C6 O2 1.7(14)
H1 O1 C6 C5 -177.1(14)
C8 C5 C6 O2 -113.34(13)
C7 C5 C6 O2 128.28(13)
C4 C5 C6 O2 2.17(16)
C8 C5 C6 O1 65.45(13)
C7 C5 C6 O1 -52.93(14)
C4 C5 C6 O1 -179.04(10)
C8 C5 C4 Si1 -168.95(8)
C6 C5 C4 Si1 75.91(12)
C7 C5 C4 Si1 -48.80(13)
C1 Si1 C4 C5 -153.46(10)
C3 Si1 C4 C5 -34.44(12)
C2 Si1 C4 C5 89.08(12)
